data_2011463
loop_
_publ_author_name
'Emge, T. J.'
'Agrawal, A.'
'Dalessio, J. P.'
'G. Dukovic'
'J. A. Inghrim'
'K. Janjua'
'M. Macaluso'
'L. L. Robertson'
'T. J. Stiglic'
'Y. Volovik'
'M. M. Georgiadis'

_publ_section_title
;
 Alaninyltryptophan hydrate, glycyltryptophan dihydrate and
 tryptophylglycine hydrate
;
_journal_issue 10
_journal_name_full 'Acta Crystallographica Section C'
_journal_page_first e469
_journal_page_last e471
_journal_paper_doi 10.1107/S0108270100011926
_journal_volume 56
_journal_year 2000
_chemical_formula_iupac 'C13 H15 N3 O3, 2H2 O1'
_chemical_formula_moiety 'C13 H15 N3 O3, 2H2 O1'
_chemical_formula_sum 'C13 H19 N3 O5'
_chemical_formula_weight 297.31
_chemical_name_common 'Glycine-tryptophan dihydrate'
_space_group_IT_number 4
_symmetry_cell_setting monoclinic
_symmetry_space_group_name_Hall 'P 2yb'
_symmetry_space_group_name_H-M 'P 1 21 1'
_audit_creation_method SHELXL-97
_cell_angle_alpha 90.00
_cell_angle_beta 96.178(8)
_cell_angle_gamma 90.00
_cell_formula_units_Z 2
_cell_length_a 5.8404(6)
_cell_length_b 8.2429(8)
_cell_length_c 14.8299(10)
_cell_measurement_reflns_used 25
_cell_measurement_temperature 295(2)
_cell_measurement_theta_max 42.8
_cell_measurement_theta_min 35.4
_cell_volume 709.79(11)
_computing_cell_refinement 'CAD-4 EXPRESS'
_computing_data_collection 'CAD-4 EXPRESS (Enraf Nonius, 1994)'
_computing_data_reduction 'XCAD4 (Harms & Wocadlo, 1995)'
_computing_structure_refinement 'SHELXL97 (Sheldrick, 1997)'
_computing_structure_solution 'SHELXS97 (Sheldrick, 1997)'
_diffrn_ambient_temperature 295(2)
_diffrn_measured_fraction_theta_full .999
_diffrn_measured_fraction_theta_max .999
_diffrn_measurement_device_type 'Nonius CAD-4'
_diffrn_measurement_method \w-\q
_diffrn_radiation_monochromator graphite
_diffrn_radiation_source 'fine-focus sealed tube'
_diffrn_radiation_type CuK\a
_diffrn_radiation_wavelength 1.54180
_diffrn_reflns_av_R_equivalents .015
_diffrn_reflns_av_sigmaI/netI .0140
_diffrn_reflns_limit_h_max 7
_diffrn_reflns_limit_h_min 0
_diffrn_reflns_limit_k_max 10
_diffrn_reflns_limit_k_min 0
_diffrn_reflns_limit_l_max 17
_diffrn_reflns_limit_l_min -18
_diffrn_reflns_number 1583
_diffrn_reflns_theta_full 69.85
_diffrn_reflns_theta_max 69.85
_diffrn_reflns_theta_min 3.00
_diffrn_standards_decay_% 1
_diffrn_standards_interval_time 3600
_diffrn_standards_number 3
_exptl_absorpt_coefficient_mu .907
_exptl_absorpt_correction_T_max .982
_exptl_absorpt_correction_T_min .811
_exptl_absorpt_correction_type '\y scan'
_exptl_absorpt_process_details
;
(North et al., 1968)
;
_exptl_crystal_colour colourless
_exptl_crystal_density_diffrn 1.391
_exptl_crystal_density_method 'not measured'
_exptl_crystal_description plate
_exptl_crystal_F_000 316
_exptl_crystal_size_max .60
_exptl_crystal_size_mid .32
_exptl_crystal_size_min .02
_refine_diff_density_max .17
_refine_diff_density_min -.17
_refine_ls_abs_structure_details 'Flack (1983), no Friedel pairs'
_refine_ls_abs_structure_Flack .0(3)
_refine_ls_extinction_coef .0227(17)
_refine_ls_extinction_method SHELXL97
_refine_ls_goodness_of_fit_ref 1.002
_refine_ls_hydrogen_treatment 'H atoms: see text'
_refine_ls_matrix_type full
_refine_ls_number_parameters 263
_refine_ls_number_reflns 1440
_refine_ls_number_restraints 1
_refine_ls_restrained_S_all 1.001
_refine_ls_R_factor_all .035
_refine_ls_R_factor_gt .034
_refine_ls_shift/su_max .001
_refine_ls_shift/su_mean .000
_refine_ls_structure_factor_coef Fsqd
_refine_ls_weighting_details 'calc w = 1/[\s^2^(Fo^2^)+(0.0330P)^2^+0.2950P] where P = (Fo^2^+2Fc^2^)/3'
_refine_ls_weighting_scheme calc
_refine_ls_wR_factor_ref .080
_reflns_number_gt 1404
_reflns_number_total 1440
_reflns_threshold_expression I>2\s(I)
_cod_data_source_file qd0019.cif
_cod_data_source_block II
_cod_original_sg_symbol_H-M 'P 21'
_cod_database_code 2011463
_cod_database_fobs_code 2011463

loop_
_symmetry_equiv_pos_as_xyz
'x, y, z'
'-x, y+1/2, -z'

loop_
_atom_site_label
_atom_site_fract_x
_atom_site_fract_y
_atom_site_fract_z
_atom_site_U_iso_or_equiv
_atom_site_adp_type
_atom_site_calc_flag
_atom_site_refinement_flags
_atom_site_occupancy
_atom_site_disorder_assembly
_atom_site_disorder_group
_atom_site_type_symbol
O1 -.0226(3) -.2538(3) .36209(14) .0520(6) Uani d . 1 . . O
O2 .0773(3) .1764(3) .38823(13) .0550(6) Uani d . 1 . . O
O3 .3526(3) .1228(3) .30149(13) .0464(5) Uani d . 1 . . O
N1 -.3879(4) -.3496(3) .44959(16) .0429(6) Uani d . 1 . . N
N2 -.2160(3) -.0433(3) .29312(14) .0347(5) Uani d . 1 . . N
N3 -.5126(5) -.0712(4) .0048(2) .0592(8) Uani d . 1 . . N
C1 -.4259(5) -.2261(4) .3785(2) .0437(7) Uani d . 1 . . C
C2 -.2004(4) -.1748(3) .34440(16) .0352(6) Uani d . 1 . . C
C3 -.0202(4) .0227(3) .25173(16) .0319(5) Uani d . 1 . . C
C4 .1498(4) .1133(3) .32004(15) .0338(5) Uani d . 1 . . C
C5 -.1070(5) .1405(4) .17519(17) .0402(6) Uani d . 1 . . C
C6 -.2446(4) .0631(4) .09479(17) .0384(6) Uani d . 1 . . C
C7 -.1874(4) .0696(3) .00347(17) .0363(6) Uani d . 1 . . C
C8 -.0060(5) .1392(4) -.03820(19) .0455(6) Uani d . 1 . . C
C9 -.0042(6) .1212(5) -.1306(2) .0562(8) Uani d . 1 . . C
C10 -.1759(6) .0374(5) -.1832(2) .0568(8) Uani d . 1 . . C
C11 -.3573(6) -.0321(5) -.1450(2) .0543(8) Uani d . 1 . . C
C12 -.3596(4) -.0153(4) -.05183(19) .0428(6) Uani d . 1 . . C
C13 -.4445(5) -.0227(5) .0917(2) .0556(8) Uani d . 1 . . C
H1NA -.524(8) -.363(6) .470(3) .087(13) Uiso d . 1 . . H
H1NB -.286(6) -.324(5) .500(3) .065(11) Uiso d . 1 . . H
H1NC -.335(7) -.440(6) .420(3) .087(14) Uiso d . 1 . . H
H2N -.350(6) .013(5) .284(2) .055(9) Uiso d . 1 . . H
H3N -.636(10) -.139(9) -.004(4) .15(2) Uiso d . 1 . . H
H1A -.511(7) -.135(5) .399(3) .070(11) Uiso d . 1 . . H
H1B -.539(6) -.268(5) .324(2) .057(9) Uiso d . 1 . . H
H3 .062(4) -.071(4) .2285(17) .028(6) Uiso d . 1 . . H
H5A -.195(6) .228(5) .203(2) .061(10) Uiso d . 1 . . H
H5B .032(6) .195(5) .153(2) .058(10) Uiso d . 1 . . H
H8 .117(5) .195(4) .002(2) .044(8) Uiso d . 1 . . H
H9 .124(6) .161(6) -.162(2) .071(11) Uiso d . 1 . . H
H10 -.178(5) .031(5) -.249(2) .053(9) Uiso d . 1 . . H
H11 -.472(7) -.097(5) -.179(2) .071(12) Uiso d . 1 . . H
H13 -.538(7) -.051(7) .141(3) .083(13) Uiso d . 1 . . H
O1W .6617(5) .3387(4) .3906(3) .0977(13) Uani d . 1 . . O
H1WA .543(8) .277(7) .361(3) .092(14) Uiso d . 1 . . H
H1WB .788(12) .315(11) .367(4) .16(3) Uiso d . 1 . . H
O2W .1908(4) -.4914(4) .4744(2) .0837(9) Uani d . 1 . . O
H2WA .126(11) -.446(10) .419(4) .16(3) Uiso d . 1 . . H
H2WB .0960 -.4338 .5232 .350 Uiso d . 1 . . H

loop_
_atom_site_aniso_label
_atom_site_aniso_U_11
_atom_site_aniso_U_22
_atom_site_aniso_U_33
_atom_site_aniso_U_12
_atom_site_aniso_U_13
_atom_site_aniso_U_23
O1 .0398(10) .0575(13) .0609(12) .0160(10) .0161(8) .0205(11)
O2 .0340(9) .0864(17) .0450(10) -.0016(10) .0062(8) -.0202(11)
O3 .0234(8) .0554(12) .0609(11) -.0007(9) .0072(7) -.0066(11)
N1 .0378(12) .0494(15) .0426(12) -.0033(11) .0089(10) .0050(12)
N2 .0246(10) .0398(12) .0404(11) .0019(9) .0062(8) .0041(10)
N3 .0438(12) .083(2) .0485(13) -.0217(15) -.0050(10) .0017(14)
C1 .0320(13) .0516(18) .0479(15) -.0024(13) .0068(11) .0103(14)
C2 .0323(12) .0389(14) .0346(11) .0021(11) .0050(9) .0019(11)
C3 .0255(10) .0358(13) .0350(12) .0006(10) .0066(9) .0018(10)
C4 .0259(10) .0396(14) .0359(11) .0039(11) .0031(9) .0028(11)
C5 .0406(13) .0424(15) .0363(12) -.0049(13) -.0018(10) .0043(13)
C6 .0333(11) .0430(14) .0375(12) -.0034(11) -.0024(10) .0043(12)
C7 .0348(12) .0332(13) .0395(13) .0035(11) -.0029(10) .0049(11)
C8 .0453(14) .0427(15) .0483(14) -.0047(13) .0040(11) .0089(13)
C9 .0606(17) .057(2) .0533(16) .0027(17) .0166(14) .0121(16)
C10 .071(2) .058(2) .0415(16) .0099(17) .0063(14) .0025(15)
C11 .0580(18) .057(2) .0449(15) .0022(16) -.0081(14) -.0041(15)
C12 .0370(13) .0439(16) .0454(14) -.0010(12) -.0048(11) .0026(13)
C13 .0407(14) .080(2) .0456(15) -.0153(16) .0010(12) .0052(17)
O1W .0459(15) .079(2) .165(3) .0081(14) -.0053(18) -.061(2)
O2W .0462(13) .084(2) .120(2) -.0063(13) .0053(14) .0323(19)

loop_
_atom_type_symbol
_atom_type_description
_atom_type_scat_dispersion_real
_atom_type_scat_dispersion_imag
_atom_type_scat_source
C C .0181 .0091 'International Tables Vol C Tables 4.2.6.8 and 6.1.1.4'
H H .0000 .0000 'International Tables Vol C Tables 4.2.6.8 and 6.1.1.4'
N N .0311 .0180 'International Tables Vol C Tables 4.2.6.8 and 6.1.1.4'
O O .0492 .0322 'International Tables Vol C Tables 4.2.6.8 and 6.1.1.4'

loop_
_geom_angle_atom_site_label_1
_geom_angle_atom_site_label_2
_geom_angle_atom_site_label_3
_geom_angle
_geom_angle_publ_flag
C1 N1 H1NA 105(3) no
C1 N1 H1NB 117(3) no
H1NA N1 H1NB 106(3) no
C1 N1 H1NC 105(3) no
H1NA N1 H1NC 114(4) no
H1NB N1 H1NC 110(4) no
C2 N2 C3 122.6(2) no
C2 N2 H2N 121(2) no
C3 N2 H2N 117(2) no
C13 N3 C12 109.7(3) no
C13 N3 H3N 117(4) no
C12 N3 H3N 133(4) no
N1 C1 C2 111.3(2) no
N1 C1 H1A 111(2) no
C2 C1 H1A 113(2) no
N1 C1 H1B 111(2) no
C2 C1 H1B 109.5(18) no
H1A C1 H1B 101(3) no
O1 C2 N2 124.2(2) no
O1 C2 C1 121.6(2) no
N2 C2 C1 114.2(2) no
N2 C3 C4 112.60(19) no
N2 C3 C5 109.54(19) no
C4 C3 C5 108.6(2) no
N2 C3 H3 106.6(16) no
C4 C3 H3 108.0(15) no
C5 C3 H3 111.6(15) no
O3 C4 O2 124.4(2) no
O3 C4 C3 116.6(2) no
O2 C4 C3 119.04(19) no
C6 C5 C3 115.0(2) no
C6 C5 H5A 112.4(19) no
C3 C5 H5A 107(2) no
C6 C5 H5B 108.0(18) no
C3 C5 H5B 107.9(18) no
H5A C5 H5B 106(3) no
C13 C6 C7 105.9(2) no
C13 C6 C5 129.0(3) no
C7 C6 C5 125.1(2) no
C8 C7 C12 118.1(2) no
C8 C7 C6 134.1(2) no
C12 C7 C6 107.9(2) no
C9 C8 C7 118.7(3) no
C9 C8 H8 124.5(17) no
C7 C8 H8 116.7(17) no
C8 C9 C10 122.0(3) no
C8 C9 H9 122(2) no
C10 C9 H9 116(2) no
C11 C10 C9 121.1(3) no
C11 C10 H10 117(2) no
C9 C10 H10 122(2) no
C10 C11 C12 117.2(3) no
C10 C11 H11 123(2) no
C12 C11 H11 120(2) no
N3 C12 C11 130.8(3) no
N3 C12 C7 106.3(2) no
C11 C12 C7 122.9(3) no
C6 C13 N3 110.2(3) no
C6 C13 H13 129(3) no
N3 C13 H13 120(3) no
H1WA O1W H1WB 108(6) no
H2WA O2W H2WB 103(4) no

loop_
_geom_bond_atom_site_label_1
_geom_bond_atom_site_label_2
_geom_bond_site_symmetry_2
_geom_bond_distance
_geom_bond_publ_flag
O1 C2 . 1.230(3) no
O2 C4 . 1.251(3) no
O3 C4 . 1.247(3) no
N1 C1 . 1.465(4) no
N1 H1NA . .89(5) no
N1 H1NB . .93(4) no
N1 H1NC . .93(5) no
N2 C2 . 1.322(4) no
N2 C3 . 1.460(3) no
N2 H2N . .90(4) no
N3 C13 . 1.366(4) no
N3 C12 . 1.370(4) no
N3 H3N . .91(6) no
C1 C2 . 1.521(3) no
C1 H1A . .97(4) no
C1 H1B . 1.05(3) no
C3 C4 . 1.534(3) no
C3 C5 . 1.538(3) no
C3 H3 . .99(3) no
C5 C6 . 1.506(3) no
C5 H5A . 1.00(4) no
C5 H5B . 1.01(4) no
C6 C13 . 1.362(4) no
C6 C7 . 1.430(4) no
C7 C8 . 1.405(4) no
C7 C12 . 1.413(4) no
C8 C9 . 1.379(4) no
C8 H8 . 1.00(3) no
C9 C10 . 1.387(5) no
C9 H9 . .98(4) no
C10 C11 . 1.379(5) no
C10 H10 . .97(3) no
C11 C12 . 1.390(4) no
C11 H11 . .95(4) no
C13 H13 . .99(4) no
O1W H1WA . .93(5) no
O1W H1WB . .87(7) no
O2W H2WA . .94(7) no
O2W H2WB . 1.068(3) no

loop_
_geom_hbond_atom_site_label_D
_geom_hbond_atom_site_label_H
_geom_hbond_atom_site_label_A
_geom_hbond_site_symmetry_A
_geom_hbond_distance_DH
_geom_hbond_distance_HA
_geom_hbond_distance_DA
_geom_hbond_angle_DHA
_geom_hbond_publ_flag
O1W H1WA O3 . .93(5) 1.85(4) 2.767(3) 169(3) yes
N1 H1NC O1W 1_445 .93(5) 1.88(6) 2.740(4) 153(4) yes
N1 H1NB O2 2_546 .93(4) 1.95(4) 2.860(3) 166(3) yes
O2W H2WA O1 . .94(7) 1.95(6) 2.778(4) 145(4) yes
O2W H2WB O2 2_546 1.07 1.97 3.034(5) 179 yes
N1 H1NA O2W 1_455 .89(5) 1.98(6) 2.784(4) 150(4) yes
N2 H2N O3 1_455 .90(4) 2.00(4) 2.884(3) 164(3) yes
O1W H1WB O2 1_655 .87(7) 2.04(6) 2.775(4) 142(4) yes

loop_
_geom_torsion_atom_site_label_1
_geom_torsion_atom_site_label_2
_geom_torsion_atom_site_label_3
_geom_torsion_atom_site_label_4
_geom_torsion
_geom_torsion_publ_flag
H1NA N1 C1 C2 173(2) yes
N1 C1 C2 N2 -167.8(3) yes
C1 C2 N2 C3 -178.2(2) yes
C2 N2 C3 C4 -76.1(3) yes
N2 C3 C4 O2 -26.9(3) yes
C3 N2 C2 O1 -.1(4) yes
N1 C1 C2 O1 14.0(4) no
C2 N2 C3 C5 163.0(2) no
N2 C3 C4 O3 155.2(2) no
C5 C3 C4 O3 -83.3(3) no
C5 C3 C4 O2 94.6(3) no
N2 C3 C5 C6 -66.4(3) no
C4 C3 C5 C6 170.3(2) no
C3 C5 C6 C13 59.7(4) no
C3 C5 C6 C7 -121.5(3) no
C13 C6 C7 C8 179.8(3) no
C5 C6 C7 C8 .8(5) no
C13 C6 C7 C12 -.2(3) no
C5 C6 C7 C12 -179.2(3) no
C12 C7 C8 C9 -.1(4) no
C6 C7 C8 C9 179.9(3) no
C7 C8 C9 C10 .2(5) no
C8 C9 C10 C11 .0(5) no
C9 C10 C11 C12 -.3(5) no
C13 N3 C12 C11 -179.3(4) no
C13 N3 C12 C7 .9(4) no
C10 C11 C12 N3 -179.3(4) no
C10 C11 C12 C7 .5(5) no
C8 C7 C12 N3 179.5(3) no
C6 C7 C12 N3 -.4(3) no
C8 C7 C12 C11 -.3(4) no
C6 C7 C12 C11 179.8(3) no
C7 C6 C13 N3 .8(4) no
C5 C6 C13 N3 179.8(3) no
C12 N3 C13 C6 -1.1(4) no

loop_
_cod_related_entry_id
_cod_related_entry_database
_cod_related_entry_code
1 ChemSpider 21182325
